data_7063904
loop_
_publ_author_name
'Ngo, Quang-Thien'
'Cao, Phuong-Lien Doan'
'Wu, Zhiyuan'
'Siwawannapong, Kittipan'
'Ntim, Thomas'
'Nalaoh, Phattananawee'
'Lindsey, Jonathan S.'

_publ_section_title
;
 Synthesis of compact water-soluble bioconjugatable porphyrins for life
 sciences applications
;
_journal_issue 36
_journal_name_full 'New Journal of Chemistry'
_journal_page_first 15584
_journal_page_last 15611
_journal_paper_doi 10.1039/D5NJ02077H
_journal_volume 49
_journal_year 2025
_chemical_formula_moiety 'C21 H18 N2 O2'
_chemical_formula_sum 'C21 H18 N2 O2'
_chemical_formula_weight 330.37
_space_group_crystal_system monoclinic
_space_group_IT_number 14
_space_group_name_Hall '-P 2ybc'
_space_group_name_H-M_alt 'P 1 21/c 1'
_atom_sites_solution_hydrogens mixed
_atom_sites_solution_primary dual
_audit_creation_date 2023-06-06
_audit_creation_method
;
Olex2 1.5
(compiled 2023.03.06 svn.rbb2c1857 for OlexSys, GUI svn.r6748)
;
_audit_update_record
;
2025-01-09 deposited with the CCDC.	2025-07-15 downloaded from the CCDC.
;
_cell_angle_alpha 90
_cell_angle_beta 99.5850(10)
_cell_angle_gamma 90
_cell_formula_units_Z 4
_cell_length_a 7.2415(2)
_cell_length_b 17.2244(5)
_cell_length_c 13.8163(4)
_cell_measurement_reflns_used 9961
_cell_measurement_temperature 100(2)
_cell_measurement_theta_max 27.14
_cell_measurement_theta_min 2.36
_cell_volume 1699.26(8)
_computing_cell_refinement 'SAINT V8.40B (?, 2016)'
_computing_data_reduction 'SAINT V8.40B (?, 2016)'
_computing_molecular_graphics 'Olex2 1.5 (Dolomanov et al., 2009)'
_computing_publication_material 'Olex2 1.5 (Dolomanov et al., 2009)'
_computing_structure_refinement 'XL  (Sheldrick, 2008)'
_computing_structure_solution 'SHELXT 2018/2 (Sheldrick, 2018)'
_diffrn_ambient_temperature 100.00
_diffrn_measured_fraction_theta_full 1.000
_diffrn_measured_fraction_theta_max 1.000
_diffrn_measurement_device_type 'Bruker APEX-II CCD'
_diffrn_measurement_method '\f and \w scans'
_diffrn_radiation_type MoK\a
_diffrn_radiation_wavelength 0.71073
_diffrn_reflns_av_R_equivalents 0.0492
_diffrn_reflns_av_unetI/netI 0.0260
_diffrn_reflns_Laue_measured_fraction_full 1.000
_diffrn_reflns_Laue_measured_fraction_max 1.000
_diffrn_reflns_limit_h_max 9
_diffrn_reflns_limit_h_min -9
_diffrn_reflns_limit_k_max 21
_diffrn_reflns_limit_k_min -21
_diffrn_reflns_limit_l_max 17
_diffrn_reflns_limit_l_min -17
_diffrn_reflns_number 37409
_diffrn_reflns_point_group_measured_fraction_full 1.000
_diffrn_reflns_point_group_measured_fraction_max 1.000
_diffrn_reflns_theta_full 25.242
_diffrn_reflns_theta_max 26.732
_diffrn_reflns_theta_min 2.365
_diffrn_source_current 1.4
_diffrn_source_power 0.07
_diffrn_source_voltage 50.0
_diffrn_standards_number 0
_exptl_absorpt_coefficient_mu 0.084
_exptl_absorpt_correction_T_max 0.7455
_exptl_absorpt_correction_T_min 0.6753
_exptl_absorpt_correction_type multi-scan
_exptl_absorpt_process_details
;
SADABS-2016/2 (Bruker,2016/2) was used for absorption correction.
wR2(int) was 0.1527 before and 0.0612 after correction.
The Ratio of minimum to maximum transmission is 0.9058.
The \l/2 correction factor is Not present.
;
_exptl_crystal_colour 'clear light yellow'
_exptl_crystal_colour_lustre clear
_exptl_crystal_colour_modifier light
_exptl_crystal_colour_primary yellow
_exptl_crystal_density_diffrn 1.291
_exptl_crystal_description block
_exptl_crystal_F_000 696
_exptl_crystal_size_max 0.398
_exptl_crystal_size_mid 0.211
_exptl_crystal_size_min 0.118
_refine_diff_density_max 0.287
_refine_diff_density_min -0.261
_refine_diff_density_rms 0.084
_refine_ls_extinction_method none
_refine_ls_goodness_of_fit_ref 1.020
_refine_ls_hydrogen_treatment mixed
_refine_ls_matrix_type full
_refine_ls_number_parameters 234
_refine_ls_number_reflns 3607
_refine_ls_number_restraints 0
_refine_ls_restrained_S_all 1.020
_refine_ls_R_factor_all 0.0448
_refine_ls_R_factor_gt 0.0388
_refine_ls_shift/su_max 0.000
_refine_ls_shift/su_mean 0.000
_refine_ls_structure_factor_coef Fsqd
_refine_ls_weighting_details 'w=1/[\s^2^(Fo^2^)+(0.0460P)^2^+0.8879P] where P=(Fo^2^+2Fc^2^)/3'
_refine_ls_weighting_scheme calc
_refine_ls_wR_factor_gt 0.0946
_refine_ls_wR_factor_ref 0.0992
_reflns_Friedel_coverage 0.000
_reflns_number_gt 3162
_reflns_number_total 3607
_reflns_threshold_expression 'I > 2\s(I)'
_cod_data_source_file d5nj02077h2.cif
_cod_data_source_block mo_ncsu_pn43_1_0m_a
_cod_depositor_comments 'Adding full bibliography for 7063903--7063904.cif.'
_cod_database_code 7063904
_shelx_shelxl_version_number 2019/1
_shelx_space_group_comment
;
The symmetry employed for this shelxl refinement is uniquely defined
by the following loop, which should always be used as a source of
symmetry information in preference to the above space-group names.
They are only intended as comments.
;
_shelx_estimated_absorpt_t_max 0.990
_shelx_estimated_absorpt_t_min 0.967
_olex2_refinement_description
;
1. Fixed Uiso
 At 1.2 times of:
  All C(H) groups, All C(H,H) groups
2.a Ternary CH refined with riding coordinates:
 C7(H7)
2.b Secondary CH2 refined with riding coordinates:
 C1(H1A,H1B), C18(H18A,H18B)
2.c Aromatic/amide H refined with riding coordinates:
 C4(H4), C5(H5), C6(H6), C9(H9), C10(H10), C11(H11), C14(H14), C15(H15),
 C16(H16)
2.d :
 C20(H20), C22(H22)
;
_olex2_submission_special_instructions 'No special instructions were received'

loop_
_space_group_symop_operation_xyz
'x, y, z'
'-x, y+1/2, -z+1/2'
'-x, -y, -z'
'x, -y-1/2, z-1/2'

loop_
_atom_site_label
_atom_site_type_symbol
_atom_site_fract_x
_atom_site_fract_y
_atom_site_fract_z
_atom_site_U_iso_or_equiv
_atom_site_adp_type
_atom_site_occupancy
_atom_site_site_symmetry_order
_atom_site_calc_flag
_atom_site_refinement_flags_posn
_atom_site_refinement_flags_adp
_atom_site_refinement_flags_occupancy
_atom_site_disorder_assembly
_atom_site_disorder_group
O1 O 0.69131(12) 0.18229(5) 0.33527(6) 0.0165(2) Uani 1 1 d . . . . .
O2 O 0.24651(12) 0.37779(5) 0.23967(6) 0.0186(2) Uani 1 1 d . . . . .
N1 N 0.47004(15) 0.14025(6) 0.14617(8) 0.0177(2) Uani 1 1 d . . . . .
N2 N 0.32552(15) 0.18503(6) 0.43938(8) 0.0165(2) Uani 1 1 d . . . . .
C1 C 0.2009(2) 0.45635(7) 0.21112(10) 0.0219(3) Uani 1 1 d . . . . .
H1A H 0.087918 0.456524 0.159734 0.026 Uiso 1 1 calc R U . . .
H1B H 0.305211 0.478934 0.182337 0.026 Uiso 1 1 calc R U . . .
C3 C 0.32046(16) 0.18306(7) 0.16547(9) 0.0142(2) Uani 1 1 d . . . . .
C4 C 0.43149(18) 0.11094(7) 0.05281(9) 0.0194(3) Uani 1 1 d . . . . .
H4 H 0.512752 0.079592 0.021990 0.023 Uiso 1 1 calc R U . . .
C5 C 0.25585(18) 0.13463(7) 0.01176(9) 0.0185(3) Uani 1 1 d . . . . .
H5 H 0.192454 0.122622 -0.052340 0.022 Uiso 1 1 calc R U . . .
C6 C 0.18554(17) 0.18079(7) 0.08323(9) 0.0168(3) Uani 1 1 d . . . . .
H6 H 0.066673 0.205491 0.075261 0.020 Uiso 1 1 calc R U . . .
C7 C 0.31478(16) 0.22113(7) 0.26293(8) 0.0133(2) Uani 1 1 d . . . . .
H7 H 0.193706 0.250213 0.255344 0.016 Uiso 1 1 calc R U . . .
C8 C 0.30806(16) 0.16209(7) 0.34334(9) 0.0142(2) Uani 1 1 d . . . . .
C9 C 0.30996(18) 0.12198(8) 0.49786(10) 0.0214(3) Uani 1 1 d . . . . .
H9 H 0.317597 0.122640 0.567171 0.026 Uiso 1 1 calc R U . . .
C10 C 0.28151(18) 0.05799(8) 0.43890(10) 0.0214(3) Uani 1 1 d . . . . .
H10 H 0.266097 0.006147 0.459620 0.026 Uiso 1 1 calc R U . . .
C11 C 0.27922(17) 0.08338(7) 0.34063(9) 0.0178(3) Uani 1 1 d . . . . .
H11 H 0.261038 0.051605 0.283628 0.021 Uiso 1 1 calc R U . . .
C12 C 0.46968(16) 0.28143(7) 0.29205(8) 0.0134(2) Uani 1 1 d . . . . .
C13 C 0.65336(17) 0.26085(7) 0.33229(8) 0.0149(2) Uani 1 1 d . . . . .
C14 C 0.78997(18) 0.31677(8) 0.36310(9) 0.0188(3) Uani 1 1 d . . . . .
H14 H 0.913557 0.301709 0.391092 0.023 Uiso 1 1 calc R U . . .
C15 C 0.74261(19) 0.39464(8) 0.35226(10) 0.0209(3) Uani 1 1 d . . . . .
H15 H 0.834927 0.432968 0.373307 0.025 Uiso 1 1 calc R U . . .
C16 C 0.56310(18) 0.41766(7) 0.31127(9) 0.0187(3) Uani 1 1 d . . . . .
H16 H 0.532368 0.471194 0.303886 0.022 Uiso 1 1 calc R U . . .
C17 C 0.42863(17) 0.36100(7) 0.28112(9) 0.0154(2) Uani 1 1 d . . . . .
C18 C 0.84358(17) 0.15481(7) 0.40776(9) 0.0184(3) Uani 1 1 d . . . . .
H18A H 0.959904 0.182130 0.398939 0.022 Uiso 1 1 calc R U . . .
H18B H 0.862291 0.098693 0.397285 0.022 Uiso 1 1 calc R U . . .
C19 C 0.81024(18) 0.16700(7) 0.50847(10) 0.0198(3) Uani 1 1 d . . . . .
C20 C 0.7829(2) 0.17479(9) 0.59008(11) 0.0280(3) Uani 1 1 d . . . . .
H20 H 0.760901 0.181041 0.655531 0.034 Uiso 1 1 calc R U . . .
C21 C 0.16621(17) 0.50525(7) 0.29335(10) 0.0196(3) Uani 1 1 d . . . . .
C22 C 0.12966(19) 0.54460(8) 0.35771(11) 0.0253(3) Uani 1 1 d . . . . .
H22 H 0.100299 0.576211 0.409408 0.030 Uiso 1 1 calc R U . . .
H1 H 0.571(2) 0.1335(10) 0.1886(13) 0.030(4) Uiso 1 1 d . . . . .
H2 H 0.346(2) 0.2337(10) 0.4615(12) 0.024(4) Uiso 1 1 d . . . . .

loop_
_atom_site_aniso_label
_atom_site_aniso_U_11
_atom_site_aniso_U_22
_atom_site_aniso_U_33
_atom_site_aniso_U_23
_atom_site_aniso_U_13
_atom_site_aniso_U_12
O1 0.0155(4) 0.0166(4) 0.0161(4) -0.0009(3) -0.0007(3) 0.0022(3)
O2 0.0210(5) 0.0139(4) 0.0197(5) 0.0013(3) -0.0001(4) 0.0030(3)
N1 0.0175(5) 0.0215(5) 0.0138(5) -0.0024(4) 0.0011(4) 0.0032(4)
N2 0.0185(5) 0.0175(5) 0.0138(5) -0.0015(4) 0.0032(4) -0.0026(4)
C1 0.0300(7) 0.0156(6) 0.0191(6) 0.0029(5) 0.0014(5) 0.0051(5)
C3 0.0158(6) 0.0120(5) 0.0152(6) 0.0004(4) 0.0038(5) -0.0012(4)
C4 0.0249(7) 0.0198(6) 0.0142(6) -0.0027(5) 0.0051(5) 0.0019(5)
C5 0.0238(7) 0.0183(6) 0.0127(6) -0.0007(5) 0.0007(5) -0.0019(5)
C6 0.0171(6) 0.0170(6) 0.0158(6) 0.0010(5) 0.0014(5) -0.0006(4)
C7 0.0131(5) 0.0135(5) 0.0133(6) -0.0009(4) 0.0020(4) 0.0007(4)
C8 0.0125(5) 0.0168(6) 0.0136(6) -0.0008(4) 0.0030(4) 0.0007(4)
C9 0.0220(6) 0.0276(7) 0.0149(6) 0.0052(5) 0.0038(5) -0.0034(5)
C10 0.0216(6) 0.0183(6) 0.0244(7) 0.0069(5) 0.0041(5) -0.0006(5)
C11 0.0185(6) 0.0159(6) 0.0197(6) -0.0012(5) 0.0053(5) 0.0004(4)
C12 0.0162(6) 0.0151(6) 0.0097(5) -0.0006(4) 0.0042(4) -0.0016(4)
C13 0.0182(6) 0.0161(6) 0.0111(5) 0.0005(4) 0.0044(4) -0.0003(4)
C14 0.0159(6) 0.0234(7) 0.0167(6) 0.0000(5) 0.0020(5) -0.0029(5)
C15 0.0235(7) 0.0217(6) 0.0183(6) -0.0022(5) 0.0055(5) -0.0092(5)
C16 0.0263(7) 0.0140(6) 0.0173(6) 0.0005(5) 0.0076(5) -0.0030(5)
C17 0.0184(6) 0.0174(6) 0.0110(5) 0.0003(4) 0.0046(4) 0.0001(5)
C18 0.0159(6) 0.0202(6) 0.0181(6) 0.0001(5) -0.0001(5) 0.0031(5)
C19 0.0174(6) 0.0186(6) 0.0221(7) 0.0025(5) -0.0006(5) -0.0016(5)
C20 0.0301(8) 0.0343(8) 0.0197(7) 0.0008(6) 0.0047(6) -0.0025(6)
C21 0.0179(6) 0.0153(6) 0.0248(7) 0.0029(5) 0.0014(5) 0.0000(5)
C22 0.0233(7) 0.0211(7) 0.0326(8) -0.0056(6) 0.0074(6) 0.0000(5)

loop_
_atom_type_symbol
_atom_type_description
_atom_type_scat_dispersion_real
_atom_type_scat_dispersion_imag
_atom_type_scat_source
C C 0.0033 0.0016 'International Tables Vol C Tables 4.2.6.8 and 6.1.1.4'
H H 0.0000 0.0000 'International Tables Vol C Tables 4.2.6.8 and 6.1.1.4'
N N 0.0061 0.0033 'International Tables Vol C Tables 4.2.6.8 and 6.1.1.4'
O O 0.0106 0.0060 'International Tables Vol C Tables 4.2.6.8 and 6.1.1.4'

loop_
_exptl_crystal_face_index_h
_exptl_crystal_face_index_k
_exptl_crystal_face_index_l
_exptl_crystal_face_perp_dist
-1.00 0.00 0.00 0.0740
0.00 1.00 0.00 0.0350
0.00 -1.00 0.00 0.0590
0.00 0.00 1.00 0.1840
0.00 0.00 -1.00 0.1210
1.00 0.00 0.00 0.1050

loop_
_geom_angle_atom_site_label_1
_geom_angle_atom_site_label_2
_geom_angle_atom_site_label_3
_geom_angle
_geom_angle_site_symmetry_1
_geom_angle_site_symmetry_3
_geom_angle_publ_flag
C13 O1 C18 117.94(9) . . ?
C17 O2 C1 118.25(10) . . ?
C3 N1 H1 123.2(11) . . ?
C4 N1 C3 109.71(11) . . ?
C4 N1 H1 127.1(11) . . ?
C8 N2 H2 125.7(10) . . ?
C9 N2 C8 109.84(11) . . ?
C9 N2 H2 124.5(10) . . ?
O2 C1 H1A 109.0 . . ?
O2 C1 H1B 109.0 . . ?
O2 C1 C21 112.95(11) . . ?
H1A C1 H1B 107.8 . . ?
C21 C1 H1A 109.0 . . ?
C21 C1 H1B 109.0 . . ?
N1 C3 C7 123.24(10) . . ?
C6 C3 N1 107.47(11) . . ?
C6 C3 C7 129.25(11) . . ?
N1 C4 H4 126.0 . . ?
C5 C4 N1 108.09(11) . . ?
C5 C4 H4 126.0 . . ?
C4 C5 H5 126.4 . . ?
C4 C5 C6 107.11(11) . . ?
C6 C5 H5 126.4 . . ?
C3 C6 C5 107.61(11) . . ?
C3 C6 H6 126.2 . . ?
C5 C6 H6 126.2 . . ?
C3 C7 H7 106.2 . . ?
C3 C7 C8 111.91(10) . . ?
C3 C7 C12 113.74(9) . . ?
C8 C7 H7 106.2 . . ?
C8 C7 C12 111.99(9) . . ?
C12 C7 H7 106.2 . . ?
N2 C8 C7 120.55(10) . . ?
N2 C8 C11 107.50(11) . . ?
C11 C8 C7 131.90(11) . . ?
N2 C9 H9 126.1 . . ?
C10 C9 N2 107.89(11) . . ?
C10 C9 H9 126.1 . . ?
C9 C10 H10 126.3 . . ?
C9 C10 C11 107.32(11) . . ?
C11 C10 H10 126.3 . . ?
C8 C11 C10 107.45(11) . . ?
C8 C11 H11 126.3 . . ?
C10 C11 H11 126.3 . . ?
C13 C12 C7 122.57(10) . . ?
C13 C12 C17 117.38(11) . . ?
C17 C12 C7 120.02(10) . . ?
O1 C13 C12 115.58(10) . . ?
O1 C13 C14 122.70(11) . . ?
C14 C13 C12 121.67(11) . . ?
C13 C14 H14 120.5 . . ?
C15 C14 C13 119.00(12) . . ?
C15 C14 H14 120.5 . . ?
C14 C15 H15 119.4 . . ?
C14 C15 C16 121.27(12) . . ?
C16 C15 H15 119.4 . . ?
C15 C16 H16 120.6 . . ?
C15 C16 C17 118.89(12) . . ?
C17 C16 H16 120.6 . . ?
O2 C17 C12 114.83(10) . . ?
O2 C17 C16 123.39(11) . . ?
C16 C17 C12 121.77(11) . . ?
O1 C18 H18A 109.1 . . ?
O1 C18 H18B 109.1 . . ?
O1 C18 C19 112.63(10) . . ?
H18A C18 H18B 107.8 . . ?
C19 C18 H18A 109.1 . . ?
C19 C18 H18B 109.1 . . ?
C20 C19 C18 178.27(14) . . ?
C19 C20 H20 180.0 . . ?
C22 C21 C1 176.93(14) . . ?
C21 C22 H22 180.0 . . ?

loop_
_geom_bond_atom_site_label_1
_geom_bond_atom_site_label_2
_geom_bond_distance
_geom_bond_site_symmetry_2
_geom_bond_publ_flag
O1 C13 1.3800(15) . ?
O1 C18 1.4406(14) . ?
O2 C1 1.4325(15) . ?
O2 C17 1.3782(15) . ?
N1 C3 1.3727(16) . ?
N1 C4 1.3699(16) . ?
N1 H1 0.868(18) . ?
N2 C8 1.3700(16) . ?
N2 C9 1.3695(17) . ?
N2 H2 0.896(17) . ?
C1 H1A 0.9900 . ?
C1 H1B 0.9900 . ?
C1 C21 1.4692(18) . ?
C3 C6 1.3702(17) . ?
C3 C7 1.5044(16) . ?
C4 H4 0.9500 . ?
C4 C5 1.3659(18) . ?
C5 H5 0.9500 . ?
C5 C6 1.4261(18) . ?
C6 H6 0.9500 . ?
C7 H7 1.0000 . ?
C7 C8 1.5130(16) . ?
C7 C12 1.5325(16) . ?
C8 C11 1.3714(17) . ?
C9 H9 0.9500 . ?
C9 C10 1.3656(19) . ?
C10 H10 0.9500 . ?
C10 C11 1.4239(18) . ?
C11 H11 0.9500 . ?
C12 C13 1.3992(17) . ?
C12 C17 1.4052(17) . ?
C13 C14 1.3956(17) . ?
C14 H14 0.9500 . ?
C14 C15 1.3864(19) . ?
C15 H15 0.9500 . ?
C15 C16 1.3865(19) . ?
C16 H16 0.9500 . ?
C16 C17 1.3926(17) . ?
C18 H18A 0.9900 . ?
C18 H18B 0.9900 . ?
C18 C19 1.4664(18) . ?
C19 C20 1.184(2) . ?
C20 H20 0.9500 . ?
C21 C22 1.182(2) . ?
C22 H22 0.9500 . ?

loop_
_geom_torsion_atom_site_label_1
_geom_torsion_atom_site_label_2
_geom_torsion_atom_site_label_3
_geom_torsion_atom_site_label_4
_geom_torsion
_geom_torsion_site_symmetry_1
_geom_torsion_site_symmetry_2
_geom_torsion_site_symmetry_3
_geom_torsion_site_symmetry_4
_geom_torsion_publ_flag
O1 C13 C14 C15 176.22(11) . . . . ?
N1 C3 C6 C5 0.27(13) . . . . ?
N1 C3 C7 C8 -67.26(14) . . . . ?
N1 C3 C7 C12 60.89(15) . . . . ?
N1 C4 C5 C6 0.42(14) . . . . ?
N2 C8 C11 C10 -0.65(14) . . . . ?
N2 C9 C10 C11 -0.17(15) . . . . ?
C1 O2 C17 C12 -169.88(10) . . . . ?
C1 O2 C17 C16 10.76(17) . . . . ?
C3 N1 C4 C5 -0.26(15) . . . . ?
C3 C7 C8 N2 171.92(10) . . . . ?
C3 C7 C8 C11 -10.92(18) . . . . ?
C3 C7 C12 C13 -79.74(14) . . . . ?
C3 C7 C12 C17 101.98(12) . . . . ?
C4 N1 C3 C6 -0.01(14) . . . . ?
C4 N1 C3 C7 177.92(11) . . . . ?
C4 C5 C6 C3 -0.43(14) . . . . ?
C6 C3 C7 C8 110.19(14) . . . . ?
C6 C3 C7 C12 -121.65(13) . . . . ?
C7 C3 C6 C5 -177.50(11) . . . . ?
C7 C8 C11 C10 -178.09(12) . . . . ?
C7 C12 C13 O1 6.15(16) . . . . ?
C7 C12 C13 C14 -176.57(11) . . . . ?
C7 C12 C17 O2 -2.64(16) . . . . ?
C7 C12 C17 C16 176.72(11) . . . . ?
C8 N2 C9 C10 -0.24(15) . . . . ?
C8 C7 C12 C13 48.38(15) . . . . ?
C8 C7 C12 C17 -129.90(11) . . . . ?
C9 N2 C8 C7 178.35(10) . . . . ?
C9 N2 C8 C11 0.56(14) . . . . ?
C9 C10 C11 C8 0.51(15) . . . . ?
C12 C7 C8 N2 42.84(14) . . . . ?
C12 C7 C8 C11 -140.00(13) . . . . ?
C12 C13 C14 C15 -0.87(18) . . . . ?
C13 O1 C18 C19 64.14(14) . . . . ?
C13 C12 C17 O2 178.99(10) . . . . ?
C13 C12 C17 C16 -1.65(17) . . . . ?
C13 C14 C15 C16 -0.21(19) . . . . ?
C14 C15 C16 C17 0.32(19) . . . . ?
C15 C16 C17 O2 179.95(11) . . . . ?
C15 C16 C17 C12 0.64(18) . . . . ?
C17 O2 C1 C21 -82.16(14) . . . . ?
C17 C12 C13 O1 -175.53(10) . . . . ?
C17 C12 C13 C14 1.76(17) . . . . ?
C18 O1 C13 C12 -155.34(10) . . . . ?
C18 O1 C13 C14 27.40(16) . . . . ?
